data_7028796
loop_
_publ_author_name
'Wu, Tong'
'Lin, Yue-Jian'
'Jin, Guo-Xin'

_publ_section_title
;
 Design and self-assembly of variform organometallic macrocycle with
 terminal imidazole-based bridging ligands utilizing joints twist and
 rotation.
;
_journal_issue 6
_journal_name_full 'Dalton transactions (Cambridge, England : 2003)'
_journal_page_first 2356
_journal_page_last 2360
_journal_paper_doi 10.1039/c3dt52724g
_journal_volume 43
_journal_year 2014
_chemical_formula_sum 'C60 H68 F6 N4 O12 Rh2 S2'
_chemical_formula_weight 1421.12
_chemical_name_systematic
; 
 ? 
;
_space_group_IT_number 43
_symmetry_cell_setting orthorhombic
_symmetry_space_group_name_Hall 'F 2 -2d'
_symmetry_space_group_name_H-M 'F d d 2'
_atom_sites_solution_hydrogens geom
_atom_sites_solution_primary direct
_atom_sites_solution_secondary difmap
_audit_creation_method SHELXL-97
_cell_angle_alpha 90.00
_cell_angle_beta 90.00
_cell_angle_gamma 90.00
_cell_formula_units_Z 8
_cell_length_a 31.441(5)
_cell_length_b 17.427(3)
_cell_length_c 23.221(4)
_cell_measurement_reflns_used 1951
_cell_measurement_temperature 173(2)
_cell_measurement_theta_max 18.77
_cell_measurement_theta_min 2.18
_cell_volume 12723(4)
_computing_cell_refinement 'Bruker SAINT'
_computing_data_collection 'Bruker APEX2'
_computing_data_reduction 'Bruker SAINT'
_computing_molecular_graphics 'Bruker SHELXTL'
_computing_publication_material 'Bruker SHELXTL'
_computing_structure_refinement 'SHELXL-97 (Sheldrick, 1997)'
_computing_structure_solution 'SHELXS-97 (Sheldrick, 1990)'
_diffrn_ambient_temperature 173(2)
_diffrn_measured_fraction_theta_full 0.998
_diffrn_measured_fraction_theta_max 0.998
_diffrn_measurement_device_type 'Bruker APEX-II CCD'
_diffrn_measurement_method '\f and \w scans'
_diffrn_radiation_monochromator graphite
_diffrn_radiation_source 'fine-focus sealed tube'
_diffrn_radiation_type MoK\a
_diffrn_radiation_wavelength 0.71073
_diffrn_reflns_av_R_equivalents 0.1020
_diffrn_reflns_av_sigmaI/netI 0.1172
_diffrn_reflns_limit_h_max 38
_diffrn_reflns_limit_h_min -33
_diffrn_reflns_limit_k_max 21
_diffrn_reflns_limit_k_min -21
_diffrn_reflns_limit_l_max 27
_diffrn_reflns_limit_l_min -28
_diffrn_reflns_number 20655
_diffrn_reflns_theta_full 26.10
_diffrn_reflns_theta_max 26.10
_diffrn_reflns_theta_min 1.60
_diffrn_standards_decay_% 6.38
_exptl_absorpt_coefficient_mu 0.664
_exptl_absorpt_correction_T_max 0.9676
_exptl_absorpt_correction_T_min 0.9488
_exptl_absorpt_correction_type multi-scan
_exptl_absorpt_process_details sadabs
_exptl_crystal_colour yellow
_exptl_crystal_density_diffrn 1.484
_exptl_crystal_density_method 'not measured'
_exptl_crystal_description block
_exptl_crystal_F_000 5824
_exptl_crystal_size_max 0.08
_exptl_crystal_size_mid 0.06
_exptl_crystal_size_min 0.05
_platon_squeeze_details ' '
_refine_diff_density_max 0.597
_refine_diff_density_min -0.631
_refine_diff_density_rms 0.095
_refine_ls_abs_structure_details 'Flack H D (1983), Acta Cryst. A39, 876-881'
_refine_ls_abs_structure_Flack 0.04(6)
_refine_ls_extinction_method none
_refine_ls_goodness_of_fit_ref 0.963
_refine_ls_hydrogen_treatment constr
_refine_ls_matrix_type full
_refine_ls_number_parameters 386
_refine_ls_number_reflns 6209
_refine_ls_number_restraints 35
_refine_ls_restrained_S_all 0.983
_refine_ls_R_factor_all 0.1212
_refine_ls_R_factor_gt 0.0696
_refine_ls_shift/su_max 0.000
_refine_ls_shift/su_mean 0.000
_refine_ls_structure_factor_coef Fsqd
_refine_ls_weighting_details 'calc w=1/[\s^2^(Fo^2^)+(0.0885P)^2^+0.0000P] where P=(Fo^2^+2Fc^2^)/3'
_refine_ls_weighting_scheme calc
_refine_ls_wR_factor_gt 0.1527
_refine_ls_wR_factor_ref 0.1740
_reflns_number_gt 3619
_reflns_number_total 6209
_reflns_threshold_expression >2sigma(I)
_cod_data_source_file c3dt52724g.txt
_cod_data_source_block 4b
_cod_depositor_comments
;
The following automatic conversions were performed:

'_symmetry_cell_setting' value 'Orthorhombic' changed to
'orthorhombic' according to
/usr/data/users/saulius/automatic-downloads/current/RSC/lib/dictionaries/cif_core.dic
dictionary named 'cif_core.dic' version 2.4.2 from 2011-04-26.

Automatic conversion script
Id: cif_fix_values 2281 2013-09-26 08:29:07Z andrius 
;
_cod_original_cell_volume 12723(3)
_cod_original_sg_symbol_H-M Fdd2
_cod_database_code 7028796

loop_
_symmetry_equiv_pos_as_xyz
'x, y, z'
'-x, -y, z'
'x+1/4, -y+1/4, z+1/4'
'-x+1/4, y+1/4, z+1/4'
'x, y+1/2, z+1/2'
'-x, -y+1/2, z+1/2'
'x+1/4, -y+3/4, z+3/4'
'-x+1/4, y+3/4, z+3/4'
'x+1/2, y, z+1/2'
'-x+1/2, -y, z+1/2'
'x+3/4, -y+1/4, z+3/4'
'-x+3/4, y+1/4, z+3/4'
'x+1/2, y+1/2, z'
'-x+1/2, -y+1/2, z'
'x+3/4, -y+3/4, z+1/4'
'-x+3/4, y+3/4, z+1/4'

loop_
_atom_site_label
_atom_site_type_symbol
_atom_site_fract_x
_atom_site_fract_y
_atom_site_fract_z
_atom_site_U_iso_or_equiv
_atom_site_adp_type
_atom_site_occupancy
_atom_site_symmetry_multiplicity
_atom_site_calc_flag
_atom_site_refinement_flags
Rh1 Rh 0.30702(2) 0.53729(3) 0.19263(6) 0.0608(3) Uani 1 1 d .
N1 N 0.3437(2) 0.6022(4) 0.2492(4) 0.052(2) Uani 1 1 d .
N2 N 0.3631(2) 0.6626(4) 0.3311(4) 0.055(2) Uani 1 1 d .
O1 O 0.31348(19) 0.6313(3) 0.1389(4) 0.066(2) Uani 1 1 d .
O2 O 0.25502(19) 0.5901(3) 0.2298(4) 0.064(2) Uani 1 1 d .
O3 O -0.0424(4) 0.2330(6) 0.1617(7) 0.162(5) Uani 1 1 d DU
O4 O 0.0157(4) 0.1482(9) 0.1417(5) 0.174(6) Uani 1 1 d DU
O5 O 0.0029(6) 0.1842(8) 0.2353(7) 0.196(7) Uani 1 1 d D
S1 S -0.00426(14) 0.2090(3) 0.1749(2) 0.1104(15) Uani 1 1 d D
F1 F 0.0681(4) 0.2797(12) 0.1786(6) 0.240(9) Uani 1 1 d D
F2 F 0.0243(7) 0.3198(14) 0.1182(7) 0.297(11) Uani 1 1 d D
F3 F 0.0150(5) 0.3466(6) 0.2089(7) 0.208(7) Uani 1 1 d DU
C1 C 0.3067(4) 0.7535(6) 0.1002(7) 0.087(4) Uani 1 1 d .
H1A H 0.3377 0.7517 0.0959 0.130 Uiso 1 1 calc R
H1B H 0.2981 0.8045 0.1137 0.130 Uiso 1 1 calc R
H1C H 0.2933 0.7430 0.0629 0.130 Uiso 1 1 calc R
C2 C 0.2927(3) 0.6932(5) 0.1438(5) 0.052(3) Uani 1 1 d .
C3 C 0.2596(2) 0.7094(4) 0.1799(5) 0.054(3) Uani 1 1 d .
C4 C 0.2420(3) 0.6574(5) 0.2184(6) 0.066(4) Uani 1 1 d .
C5 C 0.2043(3) 0.6777(5) 0.2545(6) 0.065(3) Uani 1 1 d .
H5A H 0.1803 0.6910 0.2294 0.097 Uiso 1 1 calc R
H5B H 0.2113 0.7216 0.2791 0.097 Uiso 1 1 calc R
H5C H 0.1965 0.6337 0.2786 0.097 Uiso 1 1 calc R
C6 C 0.2711(3) 0.7519(5) 0.6519(6) 0.062(3) Uani 1 1 d .
H6 H 0.2858 0.7521 0.6877 0.074 Uiso 1 1 calc R
C7 C 0.2947(3) 0.7555(5) 0.6006(6) 0.059(3) Uani 1 1 d .
C8 C 0.2707(3) 0.7527(5) 0.5471(4) 0.052(3) Uani 1 1 d .
H8 H 0.2855 0.7549 0.5115 0.063 Uiso 1 1 calc R
C9 C 0.3423(4) 0.7656(5) 0.6035(6) 0.073(4) Uani 1 1 d .
H9 H 0.3527 0.7796 0.6404 0.087 Uiso 1 1 calc R
C10 C 0.3715(4) 0.7586(6) 0.5643(6) 0.065(3) Uani 1 1 d .
H10 H 0.3997 0.7696 0.5763 0.078 Uiso 1 1 calc R
C11 C 0.3664(3) 0.7358(6) 0.5033(7) 0.073(4) Uani 1 1 d .
C12 C 0.3784(3) 0.7861(6) 0.4574(6) 0.068(4) Uani 1 1 d .
H12 H 0.3884 0.8362 0.4662 0.082 Uiso 1 1 calc R
C13 C 0.3757(3) 0.7633(6) 0.4012(6) 0.061(3) Uani 1 1 d .
H13 H 0.3820 0.7984 0.3710 0.073 Uiso 1 1 calc R
C14 C 0.3637(3) 0.6875(6) 0.3885(5) 0.046(3) Uani 1 1 d .
C15 C 0.3510(3) 0.6390(5) 0.4316(4) 0.044(2) Uani 1 1 d .
H15 H 0.3410 0.5890 0.4226 0.053 Uiso 1 1 calc R
C16 C 0.3528(3) 0.6623(5) 0.4870(6) 0.059(3) Uani 1 1 d .
H16 H 0.3445 0.6274 0.5163 0.071 Uiso 1 1 calc R
C17 C 0.3348(3) 0.6143(5) 0.3041(6) 0.060(4) Uani 1 1 d .
H17 H 0.3111 0.5918 0.3231 0.072 Uiso 1 1 calc R
C18 C 0.3918(3) 0.6810(5) 0.2865(6) 0.062(3) Uani 1 1 d .
H18 H 0.4162 0.7129 0.2901 0.074 Uiso 1 1 calc R
C19 C 0.3793(3) 0.6470(5) 0.2399(5) 0.047(2) Uani 1 1 d .
H19 H 0.3930 0.6523 0.2037 0.056 Uiso 1 1 calc R
C20 C 0.3217(3) 0.4569(5) 0.1263(5) 0.068(3) Uani 1 1 d D
C21 C 0.3472(3) 0.4428(6) 0.1774(6) 0.073(4) Uani 1 1 d D
C22 C 0.3209(5) 0.4227(6) 0.2255(8) 0.095(5) Uani 1 1 d .
C23 C 0.2796(3) 0.4279(5) 0.2052(6) 0.061(3) Uani 1 1 d .
C24 C 0.2790(3) 0.4480(4) 0.1453(4) 0.039(2) Uani 1 1 d .
C25 C 0.3364(4) 0.4808(7) 0.0679(7) 0.092(5) Uani 1 1 d D
H25A H 0.3161 0.4626 0.0389 0.138 Uiso 1 1 calc R
H25B H 0.3645 0.4585 0.0602 0.138 Uiso 1 1 calc R
H25C H 0.3383 0.5368 0.0661 0.138 Uiso 1 1 calc R
C26 C 0.3960(4) 0.4435(8) 0.1828(10) 0.126(6) Uani 1 1 d U
H26A H 0.4046 0.4811 0.2119 0.189 Uiso 1 1 calc R
H26B H 0.4086 0.4574 0.1456 0.189 Uiso 1 1 calc R
H26C H 0.4060 0.3924 0.1942 0.189 Uiso 1 1 calc R
C27 C 0.3344(5) 0.4014(8) 0.2841(6) 0.113(6) Uani 1 1 d .
H27A H 0.3213 0.3524 0.2948 0.170 Uiso 1 1 calc R
H27B H 0.3255 0.4412 0.3112 0.170 Uiso 1 1 calc R
H27C H 0.3655 0.3963 0.2851 0.170 Uiso 1 1 calc R
C28 C 0.2406(5) 0.4156(7) 0.2408(6) 0.082(4) Uani 1 1 d .
H28A H 0.2302 0.3631 0.2353 0.123 Uiso 1 1 calc R
H28B H 0.2185 0.4520 0.2290 0.123 Uiso 1 1 calc R
H28C H 0.2474 0.4237 0.2816 0.123 Uiso 1 1 calc R
C29 C 0.2395(3) 0.4570(5) 0.1075(6) 0.062(3) Uani 1 1 d .
H29A H 0.2339 0.4086 0.0874 0.093 Uiso 1 1 calc R
H29B H 0.2444 0.4977 0.0792 0.093 Uiso 1 1 calc R
H29C H 0.2151 0.4703 0.1316 0.093 Uiso 1 1 calc R
C30 C 0.0281(5) 0.2885(10) 0.1714(8) 0.137(6) Uani 1 1 d DU

loop_
_atom_site_aniso_label
_atom_site_aniso_U_11
_atom_site_aniso_U_22
_atom_site_aniso_U_33
_atom_site_aniso_U_23
_atom_site_aniso_U_13
_atom_site_aniso_U_12
Rh1 0.0409(3) 0.0241(3) 0.1174(7) -0.0127(4) -0.0276(4) 0.0061(3)
N1 0.050(5) 0.044(4) 0.062(7) -0.013(4) -0.015(4) 0.016(4)
N2 0.033(4) 0.044(4) 0.086(8) 0.008(5) -0.008(4) 0.010(3)
O1 0.048(4) 0.030(3) 0.119(7) -0.014(4) -0.007(4) 0.008(3)
O2 0.042(3) 0.028(3) 0.123(7) 0.002(3) -0.022(4) 0.002(3)
O3 0.122(8) 0.086(7) 0.277(15) -0.021(8) 0.016(9) 0.048(6)
O4 0.154(9) 0.246(13) 0.121(9) -0.068(9) -0.046(7) 0.125(10)
O5 0.240(18) 0.137(11) 0.211(19) -0.092(12) 0.048(15) -0.043(11)
S1 0.102(3) 0.124(3) 0.105(4) -0.054(3) 0.017(2) 0.016(3)
F1 0.124(9) 0.46(3) 0.133(12) -0.015(13) 0.019(8) -0.076(12)
F2 0.32(2) 0.45(3) 0.122(13) 0.085(16) -0.009(14) -0.07(2)
F3 0.264(16) 0.110(8) 0.249(18) -0.058(9) 0.041(13) -0.026(8)
C1 0.072(7) 0.048(6) 0.140(13) -0.003(7) 0.033(8) 0.018(5)
C2 0.035(5) 0.035(5) 0.088(9) -0.012(5) 0.008(5) 0.005(4)
C3 0.037(4) 0.019(4) 0.107(10) 0.003(5) -0.011(5) 0.006(3)
C4 0.022(4) 0.029(5) 0.146(12) 0.008(5) -0.013(5) -0.004(3)
C5 0.052(6) 0.036(5) 0.105(10) 0.020(6) 0.006(6) -0.005(4)
C6 0.075(6) 0.027(4) 0.084(9) -0.007(5) -0.012(6) -0.006(5)
C7 0.070(7) 0.028(5) 0.078(9) -0.003(5) 0.018(7) -0.004(4)
C8 0.074(6) 0.050(5) 0.033(7) 0.001(5) -0.005(5) 0.004(5)
C9 0.066(7) 0.041(5) 0.111(11) -0.015(6) -0.019(7) -0.002(5)
C10 0.051(6) 0.060(6) 0.085(10) -0.014(6) -0.014(7) 0.019(5)
C11 0.033(5) 0.052(6) 0.133(14) -0.006(8) -0.017(7) 0.014(5)
C12 0.051(6) 0.056(6) 0.098(13) -0.030(7) 0.025(6) -0.010(5)
C13 0.039(5) 0.041(5) 0.103(11) -0.018(6) 0.006(6) -0.005(4)
C14 0.034(5) 0.045(5) 0.060(8) -0.003(6) 0.004(5) -0.003(4)
C15 0.042(5) 0.047(5) 0.043(8) -0.018(5) -0.024(5) 0.006(4)
C16 0.032(5) 0.040(5) 0.104(11) -0.001(6) -0.023(5) 0.014(4)
C17 0.029(4) 0.028(4) 0.122(12) 0.013(6) -0.026(6) -0.007(4)
C18 0.048(6) 0.041(5) 0.095(10) -0.009(6) -0.025(6) 0.000(4)
C19 0.045(5) 0.039(5) 0.056(8) 0.006(5) -0.004(5) -0.006(4)
C20 0.061(6) 0.031(5) 0.113(11) -0.030(6) -0.010(7) 0.005(5)
C21 0.043(6) 0.049(6) 0.127(13) -0.033(7) -0.047(7) 0.016(5)
C22 0.092(10) 0.038(6) 0.154(16) -0.034(8) -0.064(11) 0.017(6)
C23 0.068(7) 0.025(4) 0.090(11) -0.007(5) -0.021(7) 0.007(4)
C24 0.038(5) 0.030(4) 0.049(7) -0.007(4) -0.007(4) 0.000(3)
C25 0.082(9) 0.061(7) 0.134(14) -0.026(8) 0.030(9) 0.009(6)
C26 0.061(6) 0.094(9) 0.223(16) -0.061(10) -0.034(10) 0.028(6)
C27 0.164(14) 0.087(9) 0.089(12) -0.025(8) -0.096(11) 0.040(9)
C28 0.126(11) 0.055(7) 0.065(9) 0.003(6) 0.005(8) -0.016(7)
C29 0.044(5) 0.038(5) 0.104(10) -0.009(5) -0.027(6) 0.004(4)
C30 0.102(11) 0.212(16) 0.099(13) 0.006(11) 0.001(10) -0.009(12)

loop_
_atom_type_symbol
_atom_type_description
_atom_type_scat_dispersion_real
_atom_type_scat_dispersion_imag
_atom_type_scat_source
C C 0.0033 0.0016 'International Tables Vol C Tables 4.2.6.8 and 6.1.1.4'
H H 0.0000 0.0000 'International Tables Vol C Tables 4.2.6.8 and 6.1.1.4'
N N 0.0061 0.0033 'International Tables Vol C Tables 4.2.6.8 and 6.1.1.4'
O O 0.0106 0.0060 'International Tables Vol C Tables 4.2.6.8 and 6.1.1.4'
F F 0.0171 0.0103 'International Tables Vol C Tables 4.2.6.8 and 6.1.1.4'
S S 0.1246 0.1234 'International Tables Vol C Tables 4.2.6.8 and 6.1.1.4'
Rh Rh -1.1178 0.9187 'International Tables Vol C Tables 4.2.6.8 and 6.1.1.4'

loop_
_geom_angle_atom_site_label_1
_geom_angle_atom_site_label_2
_geom_angle_atom_site_label_3
_geom_angle
_geom_angle_site_symmetry_1
_geom_angle_site_symmetry_3
O2 Rh1 O1 88.7(3) . .
O2 Rh1 N1 86.1(3) . .
O1 Rh1 N1 84.0(3) . .
O2 Rh1 C24 102.5(3) . .
O1 Rh1 C24 108.2(3) . .
N1 Rh1 C24 164.9(3) . .
O2 Rh1 C21 153.4(5) . .
O1 Rh1 C21 117.3(5) . .
N1 Rh1 C21 101.5(3) . .
C24 Rh1 C21 65.4(3) . .
O2 Rh1 C23 91.2(3) . .
O1 Rh1 C23 146.9(4) . .
N1 Rh1 C23 129.0(4) . .
C24 Rh1 C23 39.8(4) . .
C21 Rh1 C23 64.0(5) . .
O2 Rh1 C20 140.0(3) . .
O1 Rh1 C20 93.7(4) . .
N1 Rh1 C20 133.9(4) . .
C24 Rh1 C20 39.3(4) . .
C21 Rh1 C20 40.1(4) . .
C23 Rh1 C20 66.1(5) . .
O2 Rh1 C22 114.8(6) . .
O1 Rh1 C22 156.3(6) . .
N1 Rh1 C22 99.5(4) . .
C24 Rh1 C22 65.7(4) . .
C21 Rh1 C22 39.0(5) . .
C23 Rh1 C22 37.6(4) . .
C20 Rh1 C22 66.9(6) . .
C17 N1 C19 103.4(8) . .
C17 N1 Rh1 125.3(7) . .
C19 N1 Rh1 131.1(8) . .
C17 N2 C14 129.2(10) . .
C17 N2 C18 102.6(10) . .
C14 N2 C18 128.2(8) . .
C2 O1 Rh1 124.8(7) . .
C4 O2 Rh1 125.5(7) . .
O3 S1 O4 120.3(8) . .
O3 S1 O5 117.1(10) . .
O4 S1 O5 102.9(9) . .
O3 S1 C30 105.9(9) . .
O4 S1 C30 107.9(10) . .
O5 S1 C30 100.9(9) . .
O1 C2 C3 128.6(9) . .
O1 C2 C1 112.3(8) . .
C3 C2 C1 119.0(8) . .
C2 C3 C4 124.3(8) . .
C2 C3 C3 119.3(7) . 14_565
C4 C3 C3 116.4(7) . 14_565
O2 C4 C3 127.5(9) . .
O2 C4 C5 111.0(9) . .
C3 C4 C5 121.5(7) . .
C6 C6 C7 121.9(7) 14_565 .
C6 C7 C8 116.8(10) . .
C6 C7 C9 119.4(11) . .
C8 C7 C9 123.8(11) . .
C8 C8 C7 121.3(6) 14_565 .
C10 C9 C7 131.2(12) . .
C9 C10 C11 128.2(11) . .
C16 C11 C12 116.0(13) . .
C16 C11 C10 122.5(13) . .
C12 C11 C10 121.3(10) . .
C13 C12 C11 121.2(11) . .
C12 C13 C14 119.3(12) . .
C15 C14 N2 120.0(8) . .
C15 C14 C13 120.3(11) . .
N2 C14 C13 119.6(10) . .
C16 C15 C14 119.9(9) . .
C15 C16 C11 123.1(12) . .
N1 C17 N2 113.6(10) . .
C19 C18 N2 108.3(9) . .
C18 C19 N1 112.0(10) . .
C24 C20 C21 104.4(11) . .
C24 C20 C25 127.2(10) . .
C21 C20 C25 128.2(12) . .
C24 C20 Rh1 69.1(5) . .
C21 C20 Rh1 68.9(6) . .
C25 C20 Rh1 122.7(7) . .
C22 C21 C20 111.2(10) . .
C22 C21 C26 120.9(14) . .
C20 C21 C26 127.9(15) . .
C22 C21 Rh1 73.5(6) . .
C20 C21 Rh1 71.0(5) . .
C26 C21 Rh1 125.3(7) . .
C23 C22 C21 105.0(13) . .
C23 C22 C27 127.0(18) . .
C21 C22 C27 128.0(13) . .
C23 C22 Rh1 68.5(6) . .
C21 C22 Rh1 67.5(7) . .
C27 C22 Rh1 127.7(9) . .
C22 C23 C24 111.0(13) . .
C22 C23 C28 124.9(14) . .
C24 C23 C28 124.0(10) . .
C22 C23 Rh1 73.9(7) . .
C24 C23 Rh1 69.6(6) . .
C28 C23 Rh1 122.7(7) . .
C20 C24 C23 108.3(9) . .
C20 C24 C29 125.2(10) . .
C23 C24 C29 126.4(9) . .
C20 C24 Rh1 71.6(5) . .
C23 C24 Rh1 70.6(5) . .
C29 C24 Rh1 124.5(6) . .
F1 C30 F2 104.7(16) . .
F1 C30 F3 107.1(16) . .
F2 C30 F3 104.5(18) . .
F1 C30 S1 118.7(15) . .
F2 C30 S1 108.4(14) . .
F3 C30 S1 112.4(11) . .

loop_
_geom_bond_atom_site_label_1
_geom_bond_atom_site_label_2
_geom_bond_distance
_geom_bond_site_symmetry_2
Rh1 O2 2.065(7) .
Rh1 O1 2.069(8) .
Rh1 N1 2.082(8) .
Rh1 C24 2.100(8) .
Rh1 C21 2.104(9) .
Rh1 C23 2.114(10) .
Rh1 C20 2.132(10) .
Rh1 C22 2.183(13) .
N1 C17 1.323(14) .
N1 C19 1.382(12) .
N2 C17 1.376(12) .
N2 C14 1.400(13) .
N2 C18 1.412(14) .
O1 C2 1.267(10) .
O2 C4 1.270(9) .
O3 S1 1.307(11) .
O4 S1 1.453(10) .
O5 S1 1.485(15) .
S1 C30 1.720(15) .
F1 C30 1.279(14) .
F2 C30 1.357(15) .
F3 C30 1.396(15) .
C1 C2 1.523(16) .
C2 C3 1.367(13) .
C3 C4 1.388(14) .
C3 C3 1.536(14) 14_565
C4 C5 1.493(15) .
C6 C6 1.33(2) 14_565
C6 C7 1.405(16) .
C7 C8 1.453(15) .
C7 C9 1.509(15) .
C8 C8 1.307(19) 14_565
C9 C10 1.299(17) .
C10 C11 1.480(18) .
C11 C16 1.402(14) .
C11 C12 1.430(18) .
C12 C13 1.367(16) .
C13 C14 1.407(13) .
C14 C15 1.370(14) .
C15 C16 1.351(15) .
C18 C19 1.295(14) .
C20 C24 1.423(14) .
C20 C21 1.452(13) .
C20 C25 1.493(14) .
C21 C22 1.43(2) .
C21 C26 1.541(15) .
C22 C23 1.386(16) .
C22 C27 1.47(2) .
C23 C24 1.435(15) .
C23 C28 1.495(17) .
C24 C29 1.527(13) .

loop_
_platon_squeeze_void_nr
_platon_squeeze_void_average_x
_platon_squeeze_void_average_y
_platon_squeeze_void_average_z
_platon_squeeze_void_volume
_platon_squeeze_void_count_electrons
1 0.000 0.000 0.041 94.4 8.1
2 0.000 0.000 0.223 27.4 4.1
3 0.000 0.000 0.636 38.9 4.1
4 0.500 0.000 0.541 94.4 8.1
5 0.500 0.000 0.136 38.9 4.1
6 0.500 0.000 0.723 27.4 4.1
7 0.250 0.250 0.291 94.3 7.3
8 0.750 0.250 0.791 94.3 7.3
9 0.250 0.250 0.886 38.9 8.6
10 0.750 0.250 0.386 38.9 8.6
11 0.250 0.250 0.473 27.5 6.9
12 0.750 0.250 0.973 27.5 6.9
13 0.500 0.500 0.041 94.4 8.1
14 1.000 0.500 0.541 94.4 8.1
15 0.500 0.500 0.636 38.9 4.1
16 1.000 0.500 0.136 38.9 4.1
17 0.000 0.500 0.723 27.4 4.1
18 0.500 0.500 0.223 27.4 4.1
19 0.250 0.750 0.791 94.3 7.3
20 0.750 0.750 0.291 94.3 7.3
21 0.250 0.750 0.386 38.9 8.6
22 0.750 0.750 0.886 38.9 8.6
23 0.250 0.750 0.973 27.5 6.9
24 0.750 0.750 0.473 27.5 6.9
